data_4119727
loop_
_publ_author_name
'Yuki Ito'
'Vladimir Ya. Lee'
'Heinz Gornitzka'
'Catharina Goedecke'
'Gernot Frenking'
'Akira Sekiguchi'

_publ_section_title
;
 Spirobis(pentagerma[1.1.1]propellane): A Stable Tetraradicaloid
;
_journal_name_full 'Journal of the American Chemical Society'
_journal_page_first 6770
_journal_page_last 6773
_journal_paper_doi 10.1021/ja401650q
_journal_volume 135
_journal_year 2013
_chemical_formula_sum 'C44 H102 Ge4 Si5'
_chemical_formula_weight 1062.07
_chemical_name_systematic
; 
 ? 
;
_space_group_IT_number 14
_symmetry_cell_setting monoclinic
_symmetry_space_group_name_Hall '-P 2yn'
_symmetry_space_group_name_H-M 'P 1 21/n 1'
_atom_sites_solution_hydrogens geom
_atom_sites_solution_primary direct
_atom_sites_solution_secondary difmap
_audit_creation_method SHELXL-97
_cell_angle_alpha 90.00
_cell_angle_beta 92.2520(10)
_cell_angle_gamma 90.00
_cell_formula_units_Z 4
_cell_length_a 13.1613(5)
_cell_length_b 28.7663(10)
_cell_length_c 15.4602(6)
_cell_measurement_reflns_used 9880
_cell_measurement_temperature 150
_cell_measurement_theta_max 27.49
_cell_measurement_theta_min 2.45
_cell_volume 5848.7(4)
_computing_cell_refinement 'APEX2 (Bruker AXS, 2006)'
_computing_data_collection 'APEX2 (Bruker AXS, 2006)'
_computing_data_reduction 'SAINT (Bruker AXS, 2004)'
_computing_molecular_graphics 'XSHEL (Bruker AXS,2002)'
_computing_publication_material 'XCIF (Bruker AXS, 2001)'
_computing_structure_refinement 'SHELXL-97 (Sheldrick, 1997)'
_computing_structure_solution 'SHELXS-97 (Sheldrick, 1997)'
_diffrn_ambient_temperature 150
_diffrn_detector_area_resol_mean 8.333
_diffrn_measured_fraction_theta_full 0.983
_diffrn_measured_fraction_theta_max 0.983
_diffrn_measurement_device_type 'Bruker APEXII CCD area detector'
_diffrn_measurement_method 'phi and omega scans'
_diffrn_radiation_monochromator graphite
_diffrn_radiation_source 'fine-focus sealed tube'
_diffrn_radiation_type MoK\a
_diffrn_radiation_wavelength 0.71073
_diffrn_reflns_av_R_equivalents 0.0233
_diffrn_reflns_av_sigmaI/netI 0.0308
_diffrn_reflns_limit_h_max 17
_diffrn_reflns_limit_h_min -13
_diffrn_reflns_limit_k_max 36
_diffrn_reflns_limit_k_min -35
_diffrn_reflns_limit_l_max 20
_diffrn_reflns_limit_l_min -16
_diffrn_reflns_number 32837
_diffrn_reflns_theta_full 27.49
_diffrn_reflns_theta_max 27.49
_diffrn_reflns_theta_min 1.42
_exptl_absorpt_coefficient_mu 2.164
_exptl_absorpt_correction_T_max 0.6475
_exptl_absorpt_correction_T_min 0.5927
_exptl_absorpt_correction_type empirical
_exptl_absorpt_process_details
;
SADABS Sheldrick 1996
;
_exptl_crystal_colour orange
_exptl_crystal_density_diffrn 1.206
_exptl_crystal_description prism
_exptl_crystal_F_000 2256
_exptl_crystal_size_max 0.27
_exptl_crystal_size_mid 0.27
_exptl_crystal_size_min 0.22
_refine_diff_density_max 0.603
_refine_diff_density_min -0.496
_refine_diff_density_rms 0.059
_refine_ls_extinction_method none
_refine_ls_goodness_of_fit_ref 1.031
_refine_ls_hydrogen_treatment constr
_refine_ls_matrix_type full
_refine_ls_number_parameters 512
_refine_ls_number_reflns 13165
_refine_ls_number_restraints 0
_refine_ls_restrained_S_all 1.031
_refine_ls_R_factor_all 0.0370
_refine_ls_R_factor_gt 0.0266
_refine_ls_shift/su_max 0.002
_refine_ls_shift/su_mean 0.000
_refine_ls_structure_factor_coef Fsqd
_refine_ls_weighting_details 'calc w=1/[\s^2^(Fo^2^)+(0.0323P)^2^+1.3891P] where P=(Fo^2^+2Fc^2^)/3'
_refine_ls_weighting_scheme calc
_refine_ls_wR_factor_gt 0.0633
_refine_ls_wR_factor_ref 0.0666
_reflns_number_gt 10834
_reflns_number_total 13165
_reflns_threshold_expression >2sigma(I)
_cod_data_source_file ja401650q_si_004.cif
_cod_data_source_block digermenethermolysis_0m
_cod_original_sg_symbol_H-M 'P 1 21/n 1 '
_cod_database_code 4119727

loop_
_symmetry_equiv_pos_as_xyz
'x, y, z'
'-x+1/2, y+1/2, -z+1/2'
'-x, -y, -z'
'x-1/2, -y-1/2, z-1/2'

loop_
_atom_site_label
_atom_site_type_symbol
_atom_site_fract_x
_atom_site_fract_y
_atom_site_fract_z
_atom_site_U_iso_or_equiv
_atom_site_adp_type
_atom_site_occupancy
_atom_site_symmetry_multiplicity
_atom_site_calc_flag
_atom_site_refinement_flags
C1 C 1.00890(18) 0.16758(9) 0.91449(14) 0.0435(6) Uani 1 1 d .
H1A H 1.0767 0.1677 0.9430 0.065 Uiso 1 1 calc R
H1B H 0.9621 0.1497 0.9494 0.065 Uiso 1 1 calc R
H1C H 0.9843 0.1996 0.9084 0.065 Uiso 1 1 calc R
C2 C 1.09055(17) 0.18159(7) 0.73303(15) 0.0343(5) Uani 1 1 d .
C3 C 1.0258(2) 0.22450(8) 0.71143(19) 0.0494(7) Uani 1 1 d .
H3A H 1.0643 0.2459 0.6757 0.074 Uiso 1 1 calc R
H3B H 1.0083 0.2401 0.7651 0.074 Uiso 1 1 calc R
H3C H 0.9634 0.2150 0.6796 0.074 Uiso 1 1 calc R
C4 C 1.1876(2) 0.19866(9) 0.7820(2) 0.0542(7) Uani 1 1 d .
H4A H 1.2327 0.1722 0.7943 0.081 Uiso 1 1 calc R
H4B H 1.1693 0.2133 0.8365 0.081 Uiso 1 1 calc R
H4C H 1.2224 0.2213 0.7463 0.081 Uiso 1 1 calc R
C5 C 1.1217(2) 0.15903(9) 0.64860(16) 0.0474(6) Uani 1 1 d .
H5A H 1.0614 0.1462 0.6179 0.071 Uiso 1 1 calc R
H5B H 1.1704 0.1340 0.6615 0.071 Uiso 1 1 calc R
H5C H 1.1533 0.1824 0.6122 0.071 Uiso 1 1 calc R
C6 C 1.07490(16) 0.07949(8) 0.81881(14) 0.0339(5) Uani 1 1 d .
C7 C 1.18702(18) 0.08348(9) 0.85005(17) 0.0465(6) Uani 1 1 d .
H7A H 1.1922 0.1033 0.9016 0.070 Uiso 1 1 calc R
H7B H 1.2266 0.0972 0.8042 0.070 Uiso 1 1 calc R
H7C H 1.2137 0.0525 0.8642 0.070 Uiso 1 1 calc R
C8 C 1.0677(2) 0.04999(8) 0.73638(16) 0.0433(6) Uani 1 1 d .
H8A H 1.0972 0.0193 0.7482 0.065 Uiso 1 1 calc R
H8B H 1.1050 0.0653 0.6908 0.065 Uiso 1 1 calc R
H8C H 0.9962 0.0465 0.7174 0.065 Uiso 1 1 calc R
C9 C 1.01727(19) 0.05362(10) 0.88879(17) 0.0501(7) Uani 1 1 d .
H9A H 1.0435 0.0218 0.8946 0.075 Uiso 1 1 calc R
H9B H 0.9447 0.0526 0.8722 0.075 Uiso 1 1 calc R
H9C H 1.0269 0.0699 0.9442 0.075 Uiso 1 1 calc R
C10 C 0.74033(19) 0.28230(7) 0.61918(15) 0.0393(6) Uani 1 1 d .
H10A H 0.7199 0.2626 0.5697 0.059 Uiso 1 1 calc R
H10B H 0.8133 0.2784 0.6324 0.059 Uiso 1 1 calc R
H10C H 0.7260 0.3149 0.6050 0.059 Uiso 1 1 calc R
C11 C 0.72094(17) 0.29851(7) 0.81526(15) 0.0345(5) Uani 1 1 d .
C12 C 0.8223(2) 0.27790(11) 0.8453(2) 0.0724(10) Uani 1 1 d .
H12A H 0.8479 0.2943 0.8973 0.109 Uiso 1 1 calc R
H12B H 0.8710 0.2812 0.7994 0.109 Uiso 1 1 calc R
H12C H 0.8135 0.2449 0.8586 0.109 Uiso 1 1 calc R
C13 C 0.6502(2) 0.29779(10) 0.89176(16) 0.0499(7) Uani 1 1 d .
H13A H 0.6349 0.2655 0.9068 0.075 Uiso 1 1 calc R
H13B H 0.5869 0.3141 0.8757 0.075 Uiso 1 1 calc R
H13C H 0.6837 0.3133 0.9417 0.075 Uiso 1 1 calc R
C14 C 0.7393(3) 0.34990(9) 0.7919(2) 0.0729(10) Uani 1 1 d .
H14A H 0.7701 0.3661 0.8422 0.109 Uiso 1 1 calc R
H14B H 0.6743 0.3646 0.7751 0.109 Uiso 1 1 calc R
H14C H 0.7851 0.3516 0.7435 0.109 Uiso 1 1 calc R
C15 C 0.52519(17) 0.27492(7) 0.68962(13) 0.0307(5) Uani 1 1 d .
C16 C 0.49722(19) 0.25199(8) 0.60226(14) 0.0397(6) Uani 1 1 d .
H16A H 0.5120 0.2186 0.6057 0.060 Uiso 1 1 calc R
H16B H 0.5372 0.2661 0.5570 0.060 Uiso 1 1 calc R
H16C H 0.4246 0.2566 0.5883 0.060 Uiso 1 1 calc R
C17 C 0.45607(17) 0.25389(9) 0.75668(15) 0.0401(5) Uani 1 1 d .
H17A H 0.4700 0.2687 0.8129 0.060 Uiso 1 1 calc R
H17B H 0.4691 0.2204 0.7616 0.060 Uiso 1 1 calc R
H17C H 0.3848 0.2590 0.7384 0.060 Uiso 1 1 calc R
C18 C 0.5019(2) 0.32734(8) 0.68051(17) 0.0502(7) Uani 1 1 d .
H18A H 0.4309 0.3316 0.6606 0.075 Uiso 1 1 calc R
H18B H 0.5467 0.3411 0.6384 0.075 Uiso 1 1 calc R
H18C H 0.5133 0.3426 0.7367 0.075 Uiso 1 1 calc R
C19 C 0.86871(16) 0.18176(7) 0.48995(13) 0.0293(4) Uani 1 1 d .
H19A H 0.9151 0.1788 0.5408 0.044 Uiso 1 1 calc R
H19B H 0.8273 0.2099 0.4953 0.044 Uiso 1 1 calc R
H19C H 0.9082 0.1839 0.4377 0.044 Uiso 1 1 calc R
C20 C 0.86264(16) 0.07659(7) 0.44848(13) 0.0279(4) Uani 1 1 d .
C21 C 0.95950(19) 0.07522(9) 0.50663(16) 0.0469(6) Uani 1 1 d .
H21A H 0.9999 0.0479 0.4922 0.070 Uiso 1 1 calc R
H21B H 0.9412 0.0735 0.5674 0.070 Uiso 1 1 calc R
H21C H 0.9995 0.1034 0.4975 0.070 Uiso 1 1 calc R
C22 C 0.8951(2) 0.08096(8) 0.35478(14) 0.0419(6) Uani 1 1 d .
H22A H 0.9240 0.1119 0.3458 0.063 Uiso 1 1 calc R
H22B H 0.8358 0.0765 0.3153 0.063 Uiso 1 1 calc R
H22C H 0.9463 0.0572 0.3433 0.063 Uiso 1 1 calc R
C23 C 0.8068(2) 0.03049(8) 0.45921(16) 0.0439(6) Uani 1 1 d .
H23A H 0.7454 0.0301 0.4213 0.066 Uiso 1 1 calc R
H23B H 0.7878 0.0270 0.5195 0.066 Uiso 1 1 calc R
H23C H 0.8514 0.0048 0.4437 0.066 Uiso 1 1 calc R
C24 C 0.67288(16) 0.14400(7) 0.40179(12) 0.0263(4) Uani 1 1 d .
C25 C 0.71331(18) 0.16873(8) 0.32195(13) 0.0364(5) Uani 1 1 d .
H25A H 0.6564 0.1764 0.2817 0.055 Uiso 1 1 calc R
H25B H 0.7609 0.1482 0.2932 0.055 Uiso 1 1 calc R
H25C H 0.7485 0.1974 0.3401 0.055 Uiso 1 1 calc R
C26 C 0.61243(18) 0.10082(8) 0.37070(14) 0.0392(5) Uani 1 1 d .
H26A H 0.5889 0.0837 0.4209 0.059 Uiso 1 1 calc R
H26B H 0.6563 0.0807 0.3372 0.059 Uiso 1 1 calc R
H26C H 0.5537 0.1106 0.3342 0.059 Uiso 1 1 calc R
C27 C 0.60024(18) 0.17764(8) 0.44555(14) 0.0390(5) Uani 1 1 d .
H27A H 0.6385 0.2046 0.4678 0.058 Uiso 1 1 calc R
H27B H 0.5682 0.1618 0.4935 0.058 Uiso 1 1 calc R
H27C H 0.5476 0.1880 0.4032 0.058 Uiso 1 1 calc R
C28 C 0.73796(19) 0.17268(8) 1.02132(14) 0.0386(5) Uani 1 1 d .
H28A H 0.7212 0.1812 1.0804 0.058 Uiso 1 1 calc R
H28B H 0.7271 0.1995 0.9830 0.058 Uiso 1 1 calc R
H28C H 0.8093 0.1630 1.0206 0.058 Uiso 1 1 calc R
C29 C 0.51648(17) 0.14017(8) 1.00425(13) 0.0324(5) Uani 1 1 d .
C30 C 0.4973(2) 0.18934(10) 0.96852(18) 0.0606(8) Uani 1 1 d .
H30A H 0.5119 0.1901 0.9069 0.091 Uiso 1 1 calc R
H30B H 0.5416 0.2115 1.0000 0.091 Uiso 1 1 calc R
H30C H 0.4260 0.1979 0.9759 0.091 Uiso 1 1 calc R
C31 C 0.4391(2) 0.10738(11) 0.96033(18) 0.0595(8) Uani 1 1 d .
H31A H 0.4481 0.0760 0.9841 0.089 Uiso 1 1 calc R
H31B H 0.4494 0.1067 0.8979 0.089 Uiso 1 1 calc R
H31C H 0.3702 0.1184 0.9708 0.089 Uiso 1 1 calc R
C32 C 0.49801(19) 0.14130(9) 1.10164(14) 0.0401(6) Uani 1 1 d .
H32A H 0.4302 0.1539 1.1110 0.060 Uiso 1 1 calc R
H32B H 0.5494 0.1610 1.1310 0.060 Uiso 1 1 calc R
H32C H 0.5026 0.1097 1.1251 0.060 Uiso 1 1 calc R
C33 C 0.70002(17) 0.06828(7) 1.04182(12) 0.0296(5) Uani 1 1 d .
C34 C 0.6190(2) 0.02909(8) 1.03480(16) 0.0486(6) Uani 1 1 d .
H34A H 0.5991 0.0240 0.9738 0.073 Uiso 1 1 calc R
H34B H 0.5592 0.0382 1.0666 0.073 Uiso 1 1 calc R
H34C H 0.6476 0.0003 1.0596 0.073 Uiso 1 1 calc R
C35 C 0.7222(2) 0.07682(10) 1.13793(15) 0.0550(7) Uani 1 1 d .
H35A H 0.7480 0.0482 1.1652 0.083 Uiso 1 1 calc R
H35B H 0.6596 0.0864 1.1652 0.083 Uiso 1 1 calc R
H35C H 0.7733 0.1014 1.1452 0.083 Uiso 1 1 calc R
C36 C 0.7959(2) 0.05092(9) 1.00143(17) 0.0506(7) Uani 1 1 d .
H36A H 0.8488 0.0749 1.0068 0.076 Uiso 1 1 calc R
H36B H 0.7816 0.0440 0.9401 0.076 Uiso 1 1 calc R
H36C H 0.8195 0.0226 1.0313 0.076 Uiso 1 1 calc R
C37 C 0.47832(15) 0.07013(7) 0.67608(12) 0.0260(4) Uani 1 1 d .
C38 C 0.44056(17) 0.11951(7) 0.69195(15) 0.0341(5) Uani 1 1 d .
H38A H 0.3688 0.1219 0.6730 0.051 Uiso 1 1 calc R
H38B H 0.4807 0.1416 0.6591 0.051 Uiso 1 1 calc R
H38C H 0.4479 0.1267 0.7538 0.051 Uiso 1 1 calc R
C39 C 0.46012(18) 0.06013(10) 0.57895(14) 0.0448(6) Uani 1 1 d .
H39A H 0.3879 0.0643 0.5631 0.067 Uiso 1 1 calc R
H39B H 0.4803 0.0281 0.5666 0.067 Uiso 1 1 calc R
H39C H 0.5006 0.0817 0.5453 0.067 Uiso 1 1 calc R
C40 C 0.41305(18) 0.03635(8) 0.72744(16) 0.0394(5) Uani 1 1 d .
H40A H 0.4249 0.0418 0.7896 0.059 Uiso 1 1 calc R
H40B H 0.4316 0.0043 0.7137 0.059 Uiso 1 1 calc R
H40C H 0.3410 0.0414 0.7118 0.059 Uiso 1 1 calc R
C41 C 0.67030(17) 0.00253(7) 0.71595(13) 0.0280(4) Uani 1 1 d .
C42 C 0.63544(19) -0.02519(7) 0.63557(15) 0.0395(6) Uani 1 1 d .
H42A H 0.6556 -0.0087 0.5835 0.059 Uiso 1 1 calc R
H42B H 0.5613 -0.0285 0.6343 0.059 Uiso 1 1 calc R
H42C H 0.6671 -0.0560 0.6375 0.059 Uiso 1 1 calc R
C43 C 0.6320(2) -0.02248(8) 0.79671(16) 0.0477(7) Uani 1 1 d .
H43A H 0.5575 -0.0231 0.7941 0.072 Uiso 1 1 calc R
H43B H 0.6560 -0.0058 0.8489 0.072 Uiso 1 1 calc R
H43C H 0.6581 -0.0544 0.7984 0.072 Uiso 1 1 calc R
C44 C 0.78629(17) 0.00204(7) 0.72295(15) 0.0349(5) Uani 1 1 d .
H44A H 0.8104 -0.0302 0.7266 0.052 Uiso 1 1 calc R
H44B H 0.8096 0.0190 0.7750 0.052 Uiso 1 1 calc R
H44C H 0.8134 0.0170 0.6717 0.052 Uiso 1 1 calc R
Ge1 Ge 0.841281(15) 0.131149(7) 0.755328(12) 0.02107(5) Uani 1 1 d .
Ge2 Ge 0.694432(16) 0.182673(7) 0.730650(12) 0.02067(5) Uani 1 1 d .
Ge3 Ge 0.725530(15) 0.118214(6) 0.627542(12) 0.01876(5) Uani 1 1 d .
Ge4 Ge 0.678842(15) 0.115500(7) 0.828944(12) 0.01967(5) Uani 1 1 d .
Si1 Si 1.01576(4) 0.14020(2) 0.80425(4) 0.02549(12) Uani 1 1 d .
Si2 Si 0.66659(4) 0.264766(18) 0.71656(4) 0.02476(12) Uani 1 1 d .
Si3 Si 0.78295(4) 0.129178(18) 0.48224(3) 0.02046(11) Uani 1 1 d .
Si4 Si 0.65409(4) 0.123381(18) 0.98281(3) 0.02249(11) Uani 1 1 d .
Si5 Si 0.62148(4) 0.066055(17) 0.70922(3) 0.01982(11) Uani 1 1 d .

loop_
_atom_site_aniso_label
_atom_site_aniso_U_11
_atom_site_aniso_U_22
_atom_site_aniso_U_33
_atom_site_aniso_U_23
_atom_site_aniso_U_13
_atom_site_aniso_U_12
C1 0.0269(12) 0.0704(17) 0.0326(12) -0.0249(12) -0.0045(9) 0.0041(12)
C2 0.0235(11) 0.0302(11) 0.0493(13) -0.0062(10) 0.0040(9) -0.0054(9)
C3 0.0373(15) 0.0349(13) 0.0766(19) 0.0060(12) 0.0110(13) -0.0024(11)
C4 0.0298(14) 0.0516(16) 0.081(2) -0.0146(14) -0.0004(13) -0.0143(12)
C5 0.0414(15) 0.0513(15) 0.0508(15) 0.0011(12) 0.0167(12) -0.0030(12)
C6 0.0234(11) 0.0419(12) 0.0361(12) 0.0037(10) -0.0022(9) 0.0087(10)
C7 0.0246(13) 0.0589(16) 0.0555(15) 0.0054(13) -0.0058(11) 0.0129(11)
C8 0.0438(15) 0.0335(12) 0.0524(15) -0.0048(11) -0.0008(12) 0.0101(11)
C9 0.0340(14) 0.0637(17) 0.0526(15) 0.0217(13) -0.0005(11) 0.0094(12)
C10 0.0483(15) 0.0259(11) 0.0455(13) 0.0049(10) 0.0229(11) -0.0020(10)
C11 0.0295(12) 0.0242(10) 0.0505(14) -0.0101(9) 0.0077(10) -0.0048(9)
C12 0.0364(16) 0.078(2) 0.101(2) -0.0553(19) -0.0171(16) 0.0044(15)
C13 0.0487(16) 0.0606(17) 0.0406(14) -0.0154(12) 0.0040(11) -0.0074(13)
C14 0.103(3) 0.0326(14) 0.085(2) -0.0149(14) 0.017(2) -0.0268(16)
C15 0.0327(12) 0.0294(11) 0.0299(11) 0.0011(9) 0.0023(9) 0.0108(9)
C16 0.0438(14) 0.0412(13) 0.0337(12) 0.0004(10) -0.0043(10) 0.0161(11)
C17 0.0237(12) 0.0569(15) 0.0398(13) -0.0049(11) 0.0038(9) 0.0036(11)
C18 0.0589(18) 0.0358(13) 0.0557(16) -0.0007(12) -0.0018(13) 0.0235(12)
C19 0.0296(12) 0.0295(11) 0.0291(11) 0.0006(8) 0.0052(8) -0.0068(9)
C20 0.0308(11) 0.0282(10) 0.0249(10) -0.0018(8) 0.0051(8) 0.0059(9)
C21 0.0423(15) 0.0533(15) 0.0446(14) -0.0068(12) -0.0042(11) 0.0199(12)
C22 0.0486(15) 0.0444(13) 0.0338(12) -0.0040(10) 0.0149(11) 0.0113(12)
C23 0.0584(17) 0.0277(12) 0.0462(14) -0.0031(10) 0.0090(12) 0.0050(11)
C24 0.0281(11) 0.0300(10) 0.0204(9) 0.0008(8) -0.0018(8) 0.0001(8)
C25 0.0446(14) 0.0369(12) 0.0275(11) 0.0074(9) -0.0016(10) 0.0017(10)
C26 0.0366(13) 0.0483(14) 0.0323(12) -0.0008(10) -0.0030(10) -0.0106(11)
C27 0.0340(13) 0.0512(14) 0.0314(12) -0.0010(10) -0.0023(9) 0.0154(11)
C28 0.0454(15) 0.0404(13) 0.0298(11) -0.0060(10) 0.0001(10) -0.0120(11)
C29 0.0317(12) 0.0402(12) 0.0256(10) 0.0015(9) 0.0053(9) 0.0070(10)
C30 0.064(2) 0.0657(18) 0.0543(17) 0.0237(14) 0.0234(14) 0.0322(16)
C31 0.0261(13) 0.095(2) 0.0570(17) -0.0198(16) 0.0012(11) -0.0072(14)
C32 0.0426(14) 0.0479(14) 0.0309(12) 0.0004(10) 0.0140(10) 0.0057(11)
C33 0.0348(12) 0.0327(11) 0.0213(10) 0.0057(8) 0.0005(8) 0.0017(9)
C34 0.0612(18) 0.0398(13) 0.0453(15) 0.0079(11) 0.0083(12) -0.0047(13)
C35 0.072(2) 0.0648(18) 0.0274(12) 0.0051(12) -0.0057(12) 0.0171(15)
C36 0.0453(16) 0.0603(17) 0.0466(15) 0.0150(13) 0.0054(12) 0.0200(13)
C37 0.0220(10) 0.0321(11) 0.0240(10) -0.0035(8) 0.0010(8) -0.0075(8)
C38 0.0236(11) 0.0347(12) 0.0434(13) 0.0007(10) -0.0046(9) -0.0009(9)
C39 0.0308(13) 0.0726(17) 0.0306(12) -0.0123(12) -0.0046(9) -0.0044(12)
C40 0.0326(13) 0.0392(12) 0.0474(14) -0.0049(11) 0.0138(10) -0.0096(10)
C41 0.0367(12) 0.0201(9) 0.0273(10) -0.0022(8) 0.0036(8) -0.0030(9)
C42 0.0480(15) 0.0257(11) 0.0447(13) -0.0134(10) -0.0010(11) -0.0027(10)
C43 0.0683(19) 0.0316(12) 0.0444(14) 0.0132(11) 0.0160(13) 0.0014(12)
C44 0.0390(13) 0.0237(10) 0.0417(13) -0.0018(9) -0.0034(10) 0.0046(9)
Ge1 0.01586(10) 0.02546(10) 0.02175(10) -0.00178(8) -0.00133(7) 0.00080(8)
Ge2 0.02316(11) 0.01706(9) 0.02184(10) 0.00001(7) 0.00154(8) 0.00184(8)
Ge3 0.02028(10) 0.01996(10) 0.01610(9) -0.00108(7) 0.00158(7) -0.00294(8)
Ge4 0.02143(10) 0.02122(10) 0.01640(9) -0.00029(7) 0.00107(7) -0.00275(8)
Si1 0.0169(3) 0.0331(3) 0.0263(3) -0.0067(2) -0.0014(2) 0.0011(2)
Si2 0.0264(3) 0.0174(2) 0.0311(3) 0.0004(2) 0.0089(2) 0.0010(2)
Si3 0.0220(3) 0.0213(2) 0.0182(2) -0.0001(2) 0.00285(19) -0.0006(2)
Si4 0.0238(3) 0.0258(3) 0.0179(2) -0.0005(2) 0.0011(2) -0.0021(2)
Si5 0.0211(3) 0.0192(2) 0.0192(2) -0.00130(19) 0.00109(19) -0.0038(2)

loop_
_atom_type_symbol
_atom_type_description
_atom_type_scat_dispersion_real
_atom_type_scat_dispersion_imag
_atom_type_scat_source
C C 0.0033 0.0016 'International Tables Vol C Tables 4.2.6.8 and 6.1.1.4'
H H 0.0000 0.0000 'International Tables Vol C Tables 4.2.6.8 and 6.1.1.4'
Si Si 0.0817 0.0704 'International Tables Vol C Tables 4.2.6.8 and 6.1.1.4'
Ge Ge 0.1547 1.8001 'International Tables Vol C Tables 4.2.6.8 and 6.1.1.4'

loop_
_geom_angle_atom_site_label_1
_geom_angle_atom_site_label_2
_geom_angle_atom_site_label_3
_geom_angle
Si1 C1 H1A 109.5
Si1 C1 H1B 109.5
H1A C1 H1B 109.5
Si1 C1 H1C 109.5
H1A C1 H1C 109.5
H1B C1 H1C 109.5
C5 C2 C3 108.8(2)
C5 C2 C4 108.1(2)
C3 C2 C4 107.10(19)
C5 C2 Si1 112.79(15)
C3 C2 Si1 109.41(16)
C4 C2 Si1 110.49(18)
C2 C3 H3A 109.5
C2 C3 H3B 109.5
H3A C3 H3B 109.5
C2 C3 H3C 109.5
H3A C3 H3C 109.5
H3B C3 H3C 109.5
C2 C4 H4A 109.5
C2 C4 H4B 109.5
H4A C4 H4B 109.5
C2 C4 H4C 109.5
H4A C4 H4C 109.5
H4B C4 H4C 109.5
C2 C5 H5A 109.5
C2 C5 H5B 109.5
H5A C5 H5B 109.5
C2 C5 H5C 109.5
H5A C5 H5C 109.5
H5B C5 H5C 109.5
C8 C6 C9 107.5(2)
C8 C6 C7 109.27(19)
C9 C6 C7 107.98(19)
C8 C6 Si1 113.24(15)
C9 C6 Si1 108.27(16)
C7 C6 Si1 110.37(17)
C6 C7 H7A 109.5
C6 C7 H7B 109.5
H7A C7 H7B 109.5
C6 C7 H7C 109.5
H7A C7 H7C 109.5
H7B C7 H7C 109.5
C6 C8 H8A 109.5
C6 C8 H8B 109.5
H8A C8 H8B 109.5
C6 C8 H8C 109.5
H8A C8 H8C 109.5
H8B C8 H8C 109.5
C6 C9 H9A 109.5
C6 C9 H9B 109.5
H9A C9 H9B 109.5
C6 C9 H9C 109.5
H9A C9 H9C 109.5
H9B C9 H9C 109.5
Si2 C10 H10A 109.5
Si2 C10 H10B 109.5
H10A C10 H10B 109.5
Si2 C10 H10C 109.5
H10A C10 H10C 109.5
H10B C10 H10C 109.5
C12 C11 C13 108.2(2)
C12 C11 C14 107.6(2)
C13 C11 C14 107.4(2)
C12 C11 Si2 109.94(15)
C13 C11 Si2 112.77(16)
C14 C11 Si2 110.77(18)
C11 C12 H12A 109.5
C11 C12 H12B 109.5
H12A C12 H12B 109.5
C11 C12 H12C 109.5
H12A C12 H12C 109.5
H12B C12 H12C 109.5
C11 C13 H13A 109.5
C11 C13 H13B 109.5
H13A C13 H13B 109.5
C11 C13 H13C 109.5
H13A C13 H13C 109.5
H13B C13 H13C 109.5
C11 C14 H14A 109.5
C11 C14 H14B 109.5
H14A C14 H14B 109.5
C11 C14 H14C 109.5
H14A C14 H14C 109.5
H14B C14 H14C 109.5
C17 C15 C16 107.33(19)
C17 C15 C18 109.06(19)
C16 C15 C18 107.43(18)
C17 C15 Si2 113.02(15)
C16 C15 Si2 108.87(14)
C18 C15 Si2 110.91(17)
C15 C16 H16A 109.5
C15 C16 H16B 109.5
H16A C16 H16B 109.5
C15 C16 H16C 109.5
H16A C16 H16C 109.5
H16B C16 H16C 109.5
C15 C17 H17A 109.5
C15 C17 H17B 109.5
H17A C17 H17B 109.5
C15 C17 H17C 109.5
H17A C17 H17C 109.5
H17B C17 H17C 109.5
C15 C18 H18A 109.5
C15 C18 H18B 109.5
H18A C18 H18B 109.5
C15 C18 H18C 109.5
H18A C18 H18C 109.5
H18B C18 H18C 109.5
Si3 C19 H19A 109.5
Si3 C19 H19B 109.5
H19A C19 H19B 109.5
Si3 C19 H19C 109.5
H19A C19 H19C 109.5
H19B C19 H19C 109.5
C23 C20 C21 107.87(19)
C23 C20 C22 109.10(18)
C21 C20 C22 107.50(19)
C23 C20 Si3 112.52(15)
C21 C20 Si3 108.12(14)
C22 C20 Si3 111.54(14)
C20 C21 H21A 109.5
C20 C21 H21B 109.5
H21A C21 H21B 109.5
C20 C21 H21C 109.5
H21A C21 H21C 109.5
H21B C21 H21C 109.5
C20 C22 H22A 109.5
C20 C22 H22B 109.5
H22A C22 H22B 109.5
C20 C22 H22C 109.5
H22A C22 H22C 109.5
H22B C22 H22C 109.5
C20 C23 H23A 109.5
C20 C23 H23B 109.5
H23A C23 H23B 109.5
C20 C23 H23C 109.5
H23A C23 H23C 109.5
H23B C23 H23C 109.5
C27 C24 C25 107.65(17)
C27 C24 C26 108.81(19)
C25 C24 C26 108.24(17)
C27 C24 Si3 108.75(14)
C25 C24 Si3 110.29(15)
C26 C24 Si3 112.96(14)
C24 C25 H25A 109.5
C24 C25 H25B 109.5
H25A C25 H25B 109.5
C24 C25 H25C 109.5
H25A C25 H25C 109.5
H25B C25 H25C 109.5
C24 C26 H26A 109.5
C24 C26 H26B 109.5
H26A C26 H26B 109.5
C24 C26 H26C 109.5
H26A C26 H26C 109.5
H26B C26 H26C 109.5
C24 C27 H27A 109.5
C24 C27 H27B 109.5
H27A C27 H27B 109.5
C24 C27 H27C 109.5
H27A C27 H27C 109.5
H27B C27 H27C 109.5
Si4 C28 H28A 109.5
Si4 C28 H28B 109.5
H28A C28 H28B 109.5
Si4 C28 H28C 109.5
H28A C28 H28C 109.5
H28B C28 H28C 109.5
C31 C29 C30 108.1(2)
C31 C29 C32 108.7(2)
C30 C29 C32 107.65(19)
C31 C29 Si4 112.68(16)
C30 C29 Si4 108.26(17)
C32 C29 Si4 111.24(15)
C29 C30 H30A 109.5
C29 C30 H30B 109.5
H30A C30 H30B 109.5
C29 C30 H30C 109.5
H30A C30 H30C 109.5
H30B C30 H30C 109.5
C29 C31 H31A 109.5
C29 C31 H31B 109.5
H31A C31 H31B 109.5
C29 C31 H31C 109.5
H31A C31 H31C 109.5
H31B C31 H31C 109.5
C29 C32 H32A 109.5
C29 C32 H32B 109.5
H32A C32 H32B 109.5
C29 C32 H32C 109.5
H32A C32 H32C 109.5
H32B C32 H32C 109.5
C36 C33 C35 108.9(2)
C36 C33 C34 108.2(2)
C35 C33 C34 106.86(19)
C36 C33 Si4 109.22(15)
C35 C33 Si4 112.10(16)
C34 C33 Si4 111.38(16)
C33 C34 H34A 109.5
C33 C34 H34B 109.5
H34A C34 H34B 109.5
C33 C34 H34C 109.5
H34A C34 H34C 109.5
H34B C34 H34C 109.5
C33 C35 H35A 109.5
C33 C35 H35B 109.5
H35A C35 H35B 109.5
C33 C35 H35C 109.5
H35A C35 H35C 109.5
H35B C35 H35C 109.5
C33 C36 H36A 109.5
C33 C36 H36B 109.5
H36A C36 H36B 109.5
C33 C36 H36C 109.5
H36A C36 H36C 109.5
H36B C36 H36C 109.5
C38 C37 C40 108.22(17)
C38 C37 C39 106.94(18)
C40 C37 C39 108.48(18)
C38 C37 Si5 109.46(13)
C40 C37 Si5 112.48(15)
C39 C37 Si5 111.06(14)
C37 C38 H38A 109.5
C37 C38 H38B 109.5
H38A C38 H38B 109.5
C37 C38 H38C 109.5
H38A C38 H38C 109.5
H38B C38 H38C 109.5
C37 C39 H39A 109.5
C37 C39 H39B 109.5
H39A C39 H39B 109.5
C37 C39 H39C 109.5
H39A C39 H39C 109.5
H39B C39 H39C 109.5
C37 C40 H40A 109.5
C37 C40 H40B 109.5
H40A C40 H40B 109.5
C37 C40 H40C 109.5
H40A C40 H40C 109.5
H40B C40 H40C 109.5
C44 C41 C42 108.64(18)
C44 C41 C43 107.22(19)
C42 C41 C43 108.47(18)
C44 C41 Si5 109.94(13)
C42 C41 Si5 111.04(15)
C43 C41 Si5 111.40(15)
C41 C42 H42A 109.5
C41 C42 H42B 109.5
H42A C42 H42B 109.5
C41 C42 H42C 109.5
H42A C42 H42C 109.5
H42B C42 H42C 109.5
C41 C43 H43A 109.5
C41 C43 H43B 109.5
H43A C43 H43B 109.5
C41 C43 H43C 109.5
H43A C43 H43C 109.5
H43B C43 H43C 109.5
C41 C44 H44A 109.5
C41 C44 H44B 109.5
H44A C44 H44B 109.5
C41 C44 H44C 109.5
H44A C44 H44C 109.5
H44B C44 H44C 109.5
Si1 Ge1 Ge2 136.099(17)
Si1 Ge1 Ge3 144.884(16)
Ge2 Ge1 Ge3 60.679(8)
Si1 Ge1 Ge4 134.368(16)
Ge2 Ge1 Ge4 59.832(8)
Ge3 Ge1 Ge4 79.973(9)
Si2 Ge2 Ge1 136.514(17)
Si2 Ge2 Ge4 144.046(16)
Ge1 Ge2 Ge4 61.057(8)
Si2 Ge2 Ge3 134.715(16)
Ge1 Ge2 Ge3 60.087(8)
Ge4 Ge2 Ge3 80.277(9)
Si3 Ge3 Si5 140.288(19)
Si3 Ge3 Ge1 121.116(16)
Si5 Ge3 Ge1 91.141(14)
Si3 Ge3 Ge2 124.248(15)
Si5 Ge3 Ge2 90.977(14)
Ge1 Ge3 Ge2 59.233(8)
Si4 Ge4 Si5 138.779(19)
Si4 Ge4 Ge2 123.213(15)
Si5 Ge4 Ge2 91.150(14)
Si4 Ge4 Ge1 125.431(16)
Si5 Ge4 Ge1 90.244(14)
Ge2 Ge4 Ge1 59.111(8)
C1 Si1 C2 107.67(11)
C1 Si1 C6 107.93(11)
C2 Si1 C6 114.61(10)
C1 Si1 Ge1 104.54(7)
C2 Si1 Ge1 113.07(8)
C6 Si1 Ge1 108.42(7)
C10 Si2 C15 108.13(11)
C10 Si2 C11 108.09(10)
C15 Si2 C11 115.09(9)
C10 Si2 Ge2 104.69(7)
C15 Si2 Ge2 108.29(7)
C11 Si2 Ge2 111.98(7)
C19 Si3 C24 107.27(9)
C19 Si3 C20 108.42(10)
C24 Si3 C20 113.85(9)
C19 Si3 Ge3 104.69(6)
C24 Si3 Ge3 112.04(6)
C20 Si3 Ge3 110.05(6)
C28 Si4 C29 107.60(11)
C28 Si4 C33 107.65(10)
C29 Si4 C33 114.15(10)
C28 Si4 Ge4 106.35(7)
C29 Si4 Ge4 110.96(7)
C33 Si4 Ge4 109.75(6)
C37 Si5 C41 112.85(9)
C37 Si5 Ge3 112.89(6)
C41 Si5 Ge3 114.79(7)
C37 Si5 Ge4 115.84(6)
C41 Si5 Ge4 114.72(6)
Ge3 Si5 Ge4 82.493(17)

loop_
_geom_bond_atom_site_label_1
_geom_bond_atom_site_label_2
_geom_bond_distance
C1 Si1 1.883(2)
C1 H1A 0.9800
C1 H1B 0.9800
C1 H1C 0.9800
C2 C5 1.528(3)
C2 C3 1.529(3)
C2 C4 1.539(3)
C2 Si1 1.919(2)
C3 H3A 0.9800
C3 H3B 0.9800
C3 H3C 0.9800
C4 H4A 0.9800
C4 H4B 0.9800
C4 H4C 0.9800
C5 H5A 0.9800
C5 H5B 0.9800
C5 H5C 0.9800
C6 C8 1.531(3)
C6 C9 1.538(3)
C6 C7 1.539(3)
C6 Si1 1.922(2)
C7 H7A 0.9800
C7 H7B 0.9800
C7 H7C 0.9800
C8 H8A 0.9800
C8 H8B 0.9800
C8 H8C 0.9800
C9 H9A 0.9800
C9 H9B 0.9800
C9 H9C 0.9800
C10 Si2 1.892(2)
C10 H10A 0.9800
C10 H10B 0.9800
C10 H10C 0.9800
C11 C12 1.516(4)
C11 C13 1.534(3)
C11 C14 1.543(3)
C11 Si2 1.923(2)
C12 H12A 0.9800
C12 H12B 0.9800
C12 H12C 0.9800
C13 H13A 0.9800
C13 H13B 0.9800
C13 H13C 0.9800
C14 H14A 0.9800
C14 H14B 0.9800
C14 H14C 0.9800
C15 C17 1.531(3)
C15 C16 1.535(3)
C15 C18 1.544(3)
C15 Si2 1.913(2)
C16 H16A 0.9800
C16 H16B 0.9800
C16 H16C 0.9800
C17 H17A 0.9800
C17 H17B 0.9800
C17 H17C 0.9800
C18 H18A 0.9800
C18 H18B 0.9800
C18 H18C 0.9800
C19 Si3 1.888(2)
C19 H19A 0.9800
C19 H19B 0.9800
C19 H19C 0.9800
C20 C23 1.528(3)
C20 C21 1.531(3)
C20 C22 1.531(3)
C20 Si3 1.925(2)
C21 H21A 0.9800
C21 H21B 0.9800
C21 H21C 0.9800
C22 H22A 0.9800
C22 H22B 0.9800
C22 H22C 0.9800
C23 H23A 0.9800
C23 H23B 0.9800
C23 H23C 0.9800
C24 C27 1.536(3)
C24 C25 1.538(3)
C24 C26 1.542(3)
C24 Si3 1.920(2)
C25 H25A 0.9800
C25 H25B 0.9800
C25 H25C 0.9800
C26 H26A 0.9800
C26 H26B 0.9800
C26 H26C 0.9800
C27 H27A 0.9800
C27 H27B 0.9800
C27 H27C 0.9800
C28 Si4 1.880(2)
C28 H28A 0.9800
C28 H28B 0.9800
C28 H28C 0.9800
C29 C31 1.528(3)
C29 C30 1.536(3)
C29 C32 1.535(3)
C29 Si4 1.916(2)
C30 H30A 0.9800
C30 H30B 0.9800
C30 H30C 0.9800
C31 H31A 0.9800
C31 H31B 0.9800
C31 H31C 0.9800
C32 H32A 0.9800
C32 H32B 0.9800
C32 H32C 0.9800
C33 C36 1.515(3)
C33 C35 1.523(3)
C33 C34 1.553(3)
C33 Si4 1.915(2)
C34 H34A 0.9800
C34 H34B 0.9800
C34 H34C 0.9800
C35 H35A 0.9800
C35 H35B 0.9800
C35 H35C 0.9800
C36 H36A 0.9800
C36 H36B 0.9800
C36 H36C 0.9800
C37 C38 1.528(3)
C37 C40 1.538(3)
C37 C39 1.538(3)
C37 Si5 1.937(2)
C38 H38A 0.9800
C38 H38B 0.9800
C38 H38C 0.9800
C39 H39A 0.9800
C39 H39B 0.9800
C39 H39C 0.9800
C40 H40A 0.9800
C40 H40B 0.9800
C40 H40C 0.9800
C41 C44 1.526(3)
C41 C42 1.532(3)
C41 C43 1.543(3)
C41 Si5 1.938(2)
C42 H42A 0.9800
C42 H42B 0.9800
C42 H42C 0.9800
C43 H43A 0.9800
C43 H43B 0.9800
C43 H43C 0.9800
C44 H44A 0.9800
C44 H44B 0.9800
C44 H44C 0.9800
Ge1 Si1 2.4035(6)
Ge1 Ge2 2.4535(3)
Ge1 Ge3 2.4750(3)
Ge1 Ge4 2.5020(3)
Ge2 Si2 2.3984(6)
Ge2 Ge4 2.4718(3)
Ge2 Ge3 2.4896(3)
Ge3 Si3 2.4188(5)
Ge3 Si5 2.4201(5)
Ge4 Si4 2.4243(5)
Ge4 Si5 2.4310(5)
